data_2236343
loop_
_publ_author_name
'Chen, Wen-Sen'

_publ_section_title
;
 Diaquabis(1<i>H</i>-imidazole-4-carboxylato-\k^2^<i>N</i>^3^,<i>O</i>)cobalt(II)
;
_journal_coeditor_code HY2579
_journal_issue 10
_journal_name_full 'Acta Crystallographica Section E'
_journal_page_first m1246
_journal_paper_doi 10.1107/S1600536812037579
_journal_volume 68
_journal_year 2012
_chemical_formula_iupac '[Co (C4 H3 N2 O2)2 (H2 O)2]'
_chemical_formula_moiety 'C8 H10 Co N4 O6'
_chemical_formula_sum 'C8 H10 Co N4 O6'
_chemical_formula_weight 317.13
_chemical_name_systematic
;
Diaquabis(1<i>H</i>-imidazole-4-carboxylato-
\k^2^<i>N</i>^3^,<i>O</i>)cobalt(II)
;
_space_group_IT_number 56
_symmetry_cell_setting orthorhombic
_symmetry_space_group_name_Hall '-P 2ab 2ac'
_symmetry_space_group_name_H-M 'P c c n'
_atom_sites_solution_hydrogens geom
_atom_sites_solution_primary direct
_atom_sites_solution_secondary difmap
_audit_creation_method SHELXL-97
_cell_angle_alpha 90.00
_cell_angle_beta 90.00
_cell_angle_gamma 90.00
_cell_formula_units_Z 4
_cell_length_a 7.1216(18)
_cell_length_b 11.780(3)
_cell_length_c 13.536(3)
_cell_measurement_reflns_used 2075
_cell_measurement_temperature 298(2)
_cell_measurement_theta_max 27.27
_cell_measurement_theta_min 3.01
_cell_volume 1135.6(5)
_computing_cell_refinement 'SAINT (Bruker, 2007)'
_computing_data_collection 'APEX2 (Bruker, 2007)'
_computing_data_reduction 'SAINT (Bruker, 2007)'
_computing_molecular_graphics 'ORTEPIII (Burnett & Johnson, 1996) and PLATON (Spek, 2009)'
_computing_publication_material 'SHELXL97 (Sheldrick, 2008)'
_computing_structure_refinement 'SHELXL97 (Sheldrick, 2008)'
_computing_structure_solution 'SHELXS97 (Sheldrick, 2008)'
_diffrn_ambient_temperature 298(2)
_diffrn_measured_fraction_theta_full 0.995
_diffrn_measured_fraction_theta_max 0.995
_diffrn_measurement_device_type 'Bruker APEXII CCD'
_diffrn_measurement_method '\f and \w scans'
_diffrn_radiation_monochromator graphite
_diffrn_radiation_source 'fine-focus sealed tube'
_diffrn_radiation_type MoK\a
_diffrn_radiation_wavelength 0.71073
_diffrn_reflns_av_R_equivalents 0.0244
_diffrn_reflns_av_sigmaI/netI 0.0191
_diffrn_reflns_limit_h_max 9
_diffrn_reflns_limit_h_min -9
_diffrn_reflns_limit_k_max 15
_diffrn_reflns_limit_k_min -12
_diffrn_reflns_limit_l_max 16
_diffrn_reflns_limit_l_min -17
_diffrn_reflns_number 6171
_diffrn_reflns_theta_full 27.00
_diffrn_reflns_theta_max 27.00
_diffrn_reflns_theta_min 3.01
_exptl_absorpt_coefficient_mu 1.543
_exptl_absorpt_correction_T_max 0.6546
_exptl_absorpt_correction_T_min 0.6141
_exptl_absorpt_correction_type multi-scan
_exptl_absorpt_process_details '(SADABS; Bruker, 2001)'
_exptl_crystal_colour Red
_exptl_crystal_density_diffrn 1.855
_exptl_crystal_density_method 'not measured'
_exptl_crystal_description Block
_exptl_crystal_F_000 644
_exptl_crystal_size_max 0.35
_exptl_crystal_size_mid 0.33
_exptl_crystal_size_min 0.30
_refine_diff_density_max 0.292
_refine_diff_density_min -0.253
_refine_ls_extinction_method none
_refine_ls_goodness_of_fit_ref 1.082
_refine_ls_hydrogen_treatment constr
_refine_ls_matrix_type full
_refine_ls_number_parameters 87
_refine_ls_number_reflns 1238
_refine_ls_number_restraints 0
_refine_ls_restrained_S_all 1.082
_refine_ls_R_factor_all 0.0331
_refine_ls_R_factor_gt 0.0266
_refine_ls_shift/su_max 0.000
_refine_ls_shift/su_mean 0.000
_refine_ls_structure_factor_coef Fsqd
_refine_ls_weighting_details 'calc w=1/[\s^2^(Fo^2^)+(0.0317P)^2^+0.7299P] where P=(Fo^2^+2Fc^2^)/3'
_refine_ls_weighting_scheme calc
_refine_ls_wR_factor_gt 0.0702
_refine_ls_wR_factor_ref 0.0731
_reflns_number_gt 1050
_reflns_number_total 1238
_reflns_threshold_expression I>2\s(I)
_cod_data_source_file hy2579.cif
_cod_data_source_block I
_cod_database_code 2236343
_cod_database_fobs_code 2236343

loop_
_symmetry_equiv_pos_as_xyz
'x, y, z'
'-x+1/2, -y+1/2, z'
'x+1/2, -y, -z+1/2'
'-x, y+1/2, -z+1/2'
'-x, -y, -z'
'x-1/2, y-1/2, -z'
'-x-1/2, y, z-1/2'
'x, -y-1/2, z-1/2'

loop_
_atom_site_type_symbol
_atom_site_label
_atom_site_fract_x
_atom_site_fract_y
_atom_site_fract_z
_atom_site_U_iso_or_equiv
_atom_site_adp_type
_atom_site_calc_flag
_atom_site_refinement_flags
_atom_site_occupancy
_atom_site_symmetry_multiplicity
Co Co1 0.7500 0.2500 0.13193(2) 0.02397(14) Uani d S 1 2
O O1 0.95746(19) 0.17187(13) 0.22880(10) 0.0305(3) Uani d . 1 1
O O1W 0.8973(2) 0.40251(13) 0.15738(11) 0.0351(4) Uani d . 1 1
O O2 1.23719(18) 0.08486(12) 0.22678(10) 0.0302(3) Uani d . 1 1
N N1 0.9449(2) 0.18857(14) 0.03090(11) 0.0270(4) Uani d . 1 1
C C3 1.2150(3) 0.09661(18) 0.00537(15) 0.0304(4) Uani d . 1 1
H H3 1.3262 0.0569 0.0155 0.036 Uiso calc R 1 1
C C1 1.0961(3) 0.12982(16) 0.18488(14) 0.0243(4) Uani d . 1 1
C C2 1.0934(3) 0.13421(16) 0.07551(14) 0.0235(4) Uani d . 1 1
C C4 0.9791(3) 0.18410(18) -0.06466(14) 0.0314(5) Uani d . 1 1
H H4 0.9018 0.2150 -0.1131 0.038 Uiso calc R 1 1
N N2 1.1403(2) 0.12911(15) -0.08276(12) 0.0327(4) Uani d . 1 1
H H2 1.1882 0.1166 -0.1401 0.039 Uiso calc R 1 1
H H1WA 0.8364 0.4481 0.1962 0.039 Uiso d R 1 1
H H1WB 1.0072 0.3950 0.1833 0.039 Uiso d R 1 1

loop_
_atom_site_aniso_label
_atom_site_aniso_U_11
_atom_site_aniso_U_22
_atom_site_aniso_U_33
_atom_site_aniso_U_12
_atom_site_aniso_U_13
_atom_site_aniso_U_23
Co1 0.0206(2) 0.0304(2) 0.0209(2) 0.00483(15) 0.000 0.000
O1 0.0258(8) 0.0427(8) 0.0230(7) 0.0060(6) 0.0011(6) -0.0005(6)
O1W 0.0241(8) 0.0367(8) 0.0445(9) 0.0039(6) -0.0032(6) -0.0095(7)
O2 0.0225(7) 0.0413(8) 0.0267(7) 0.0027(6) -0.0034(6) 0.0047(6)
N1 0.0252(9) 0.0331(9) 0.0226(8) 0.0046(7) 0.0017(6) 0.0016(7)
C3 0.0258(10) 0.0356(11) 0.0297(10) 0.0038(8) 0.0005(8) -0.0026(9)
C1 0.0233(10) 0.0246(9) 0.0251(9) -0.0032(7) -0.0019(8) 0.0010(8)
C2 0.0218(10) 0.0251(9) 0.0237(9) 0.0005(7) -0.0002(7) 0.0007(7)
C4 0.0303(11) 0.0408(12) 0.0230(10) 0.0041(9) 0.0004(8) 0.0031(9)
N2 0.0327(10) 0.0424(10) 0.0231(8) 0.0023(8) 0.0073(7) -0.0015(7)

loop_
_atom_type_symbol
_atom_type_description
_atom_type_scat_dispersion_real
_atom_type_scat_dispersion_imag
_atom_type_scat_source
C C 0.0033 0.0016 'International Tables Vol C Tables 4.2.6.8 and 6.1.1.4'
H H 0.0000 0.0000 'International Tables Vol C Tables 4.2.6.8 and 6.1.1.4'
Co Co 0.3494 0.9721 'International Tables Vol C Tables 4.2.6.8 and 6.1.1.4'
N N 0.0061 0.0033 'International Tables Vol C Tables 4.2.6.8 and 6.1.1.4'
O O 0.0106 0.0060 'International Tables Vol C Tables 4.2.6.8 and 6.1.1.4'

loop_
_geom_angle_atom_site_label_1
_geom_angle_atom_site_label_2
_geom_angle_atom_site_label_3
_geom_angle_site_symmetry_1
_geom_angle_site_symmetry_3
_geom_angle
N1 Co1 N1 2_655 . 97.72(9)
N1 Co1 O1W 2_655 . 98.23(6)
N1 Co1 O1W . . 94.12(6)
N1 Co1 O1W 2_655 2_655 94.12(6)
N1 Co1 O1W . 2_655 98.23(6)
O1W Co1 O1W . 2_655 161.19(9)
N1 Co1 O1 2_655 . 174.63(6)
N1 Co1 O1 . . 78.23(6)
O1W Co1 O1 . . 85.65(6)
O1W Co1 O1 2_655 . 83.06(6)
N1 Co1 O1 2_655 2_655 78.23(6)
N1 Co1 O1 . 2_655 174.63(6)
O1W Co1 O1 . 2_655 83.06(6)
O1W Co1 O1 2_655 2_655 85.65(6)
O1 Co1 O1 . 2_655 106.02(7)
C1 O1 Co1 . . 114.54(12)
Co1 O1W H1WA . . 112.2
Co1 O1W H1WB . . 115.5
H1WA O1W H1WB . . 105.7
C4 N1 C2 . . 105.69(16)
C4 N1 Co1 . . 141.57(14)
C2 N1 Co1 . . 112.73(12)
C2 C3 N2 . . 105.76(18)
C2 C3 H3 . . 127.1
N2 C3 H3 . . 127.1
O1 C1 O2 . . 125.17(18)
O1 C1 C2 . . 116.70(16)
O2 C1 C2 . . 118.13(17)
C3 C2 N1 . . 109.55(17)
C3 C2 C1 . . 132.70(18)
N1 C2 C1 . . 117.72(16)
N1 C4 N2 . . 110.91(18)
N1 C4 H4 . . 124.5
N2 C4 H4 . . 124.5
C4 N2 C3 . . 108.07(17)
C4 N2 H2 . . 126.0
C3 N2 H2 . . 126.0

loop_
_geom_bond_atom_site_label_1
_geom_bond_atom_site_label_2
_geom_bond_distance
Co1 N1 2.0786(16)
Co1 O1W 2.1088(15)
Co1 O1 2.1793(14)
O1 C1 1.254(2)
O1W H1WA 0.87
O1W H1WB 0.86
O2 C1 1.269(2)
N1 C4 1.317(2)
N1 C2 1.376(2)
C3 C2 1.359(3)
C3 N2 1.361(3)
C3 H3 0.9300
C1 C2 1.482(3)
C4 N2 1.341(3)
C4 H4 0.9300
N2 H2 0.8600

loop_
_geom_hbond_atom_site_label_D
_geom_hbond_atom_site_label_H
_geom_hbond_atom_site_label_A
_geom_hbond_site_symmetry_A
_geom_hbond_distance_DH
_geom_hbond_distance_HA
_geom_hbond_distance_DA
_geom_hbond_angle_DHA
O1W H1WA O2 4_755 0.87 1.99 2.827(2) 162
O1W H1WB O2 2_755 0.86 1.93 2.771(2) 166
N2 H2 O2 7_855 0.86 1.92 2.771(2) 173

loop_
_geom_torsion_atom_site_label_1
_geom_torsion_atom_site_label_2
_geom_torsion_atom_site_label_3
_geom_torsion_atom_site_label_4
_geom_torsion_site_symmetry_1
_geom_torsion
N1 Co1 O1 C1 . 1.74(14)
O1W Co1 O1 C1 . -93.39(14)
O1W Co1 O1 C1 2_655 101.68(14)
O1 Co1 O1 C1 2_655 -174.89(15)
N1 Co1 N1 C4 2_655 4.6(2)
O1W Co1 N1 C4 . -94.3(2)
O1W Co1 N1 C4 2_655 99.9(2)
O1 Co1 N1 C4 . -179.0(2)
N1 Co1 N1 C2 2_655 -176.42(16)
O1W Co1 N1 C2 . 84.68(14)
O1W Co1 N1 C2 2_655 -81.10(14)
O1 Co1 N1 C2 . 0.00(13)
Co1 O1 C1 O2 . 176.63(15)
Co1 O1 C1 C2 . -3.0(2)
N2 C3 C2 N1 . 0.4(2)
N2 C3 C2 C1 . -177.63(19)
C4 N1 C2 C3 . -0.5(2)
Co1 N1 C2 C3 . -179.88(13)
C4 N1 C2 C1 . 177.83(17)
Co1 N1 C2 C1 . -1.5(2)
O1 C1 C2 C3 . -179.0(2)
O2 C1 C2 C3 . 1.4(3)
O1 C1 C2 N1 . 3.1(2)
O2 C1 C2 N1 . -176.53(17)
C2 N1 C4 N2 . 0.5(2)
Co1 N1 C4 N2 . 179.49(16)
N1 C4 N2 C3 . -0.2(2)
C2 C3 N2 C4 . -0.1(2)
